data_4034092
loop_
_publ_author_name
'VanderWeide, Andrew I.'
'Brennessel, William W.'
'Jones, William D.'

_publ_section_title
;
 Reversible Concerted Metalation-Deprotonation C-H Bond Activation by
 [Cp*RhCl<sub>2</sub>]<sub>2</sub>.
;
_journal_issue 20
_journal_name_full 'The Journal of organic chemistry'
_journal_page_first 12960
_journal_page_last 12965
_journal_paper_doi 10.1021/acs.joc.9b01716
_journal_volume 84
_journal_year 2019
_chemical_formula_moiety 'C22 H22 Cl N2 Rh, C3 H3'
_chemical_formula_sum 'C25 H25 Cl N2 Rh'
_chemical_formula_weight 491.83
_chemical_name_common Cp*RhCl(4-CNPhPy)
_space_group_crystal_system triclinic
_space_group_IT_number 2
_space_group_name_Hall '-P 1'
_space_group_name_H-M_alt 'P -1'
_atom_sites_solution_hydrogens geom
_atom_sites_solution_primary dual
_atom_sites_solution_secondary difmap
_audit_creation_date 2018-10-12
_audit_creation_method
;
Olex2 1.2-ac3
(compiled 2017.08.10 svn.r3458 for OlexSys, GUI svn.r5381)
;
_cell_angle_alpha 92.1070(10)
_cell_angle_beta 106.3890(10)
_cell_angle_gamma 103.3290(10)
_cell_formula_units_Z 2
_cell_length_a 7.91950(10)
_cell_length_b 12.04280(10)
_cell_length_c 12.33690(10)
_cell_measurement_reflns_used 21920
_cell_measurement_temperature 100.00(10)
_cell_measurement_theta_max 77.0290
_cell_measurement_theta_min 3.7460
_cell_volume 1091.84(2)
_computing_cell_refinement 'CrysAlisPro 1.171.39.46 (Rigaku OD, 2018)'
_computing_data_collection 'CrysAlisPro 1.171.39.46 (Rigaku OD, 2018)'
_computing_data_reduction 'CrysAlisPro 1.171.39.46 (Rigaku OD, 2018)'
_computing_molecular_graphics 'Olex2 (Dolomanov et al., 2009)'
_computing_publication_material 'Olex2 (Dolomanov et al., 2009)'
_computing_structure_refinement 'ShelXL (Sheldrick, 2015b)'
_computing_structure_solution 'ShelXT (Sheldrick, 2015a)'
_diffrn_ambient_environment N~2~
_diffrn_ambient_temperature 100.00(10)
_diffrn_detector 'CCD plate'
_diffrn_detector_type HyPix
_diffrn_measured_fraction_theta_full 0.998
_diffrn_measured_fraction_theta_max 0.988
_diffrn_measurement_details
;
List of Runs (angles in degrees, time in seconds):

  # Type    Start    End  Width  t~exp~   \w     \q     \k     \f   Frames
--------------------------------------------------------------------------
  1  \w    -77.00  20.00   0.50    0.05    --  -49.62  96.00  14.00  194
  2  \w     -7.00  79.00   0.50    0.05    --   49.62 -96.00 -94.00  172
  3  \w   -123.00 -98.00   0.50    0.05    --  -84.25 -96.00 -94.00   50
  4  \w    -72.00 -47.00   0.50    0.05    --  -84.25  96.00  14.00   50
  5  \w     69.00 109.00   0.50    0.05    --  105.75 -96.00 -94.00   80
  6  \w    138.00 164.00   0.50    0.05    --  105.75  96.00  14.00   52
  7  \w    -43.00 -14.00   0.50    0.05    --    4.00 130.00 169.16   58
  8  \w    -51.00 -25.00   0.50    0.05    --   12.00 154.00 -56.58   52
  9  \w    -14.00  15.00   0.50    0.05    --   16.00  97.00  98.21   58
 10  \w      2.00  27.00   0.50    0.05    --   32.00  97.00  69.41   50
 11  \w      7.00  32.00   0.50    0.05    --   36.00  94.00-154.95   50
 12  \w      6.00  31.00   0.50    0.05    --   36.00  96.00 143.75   50
 13  \w     17.00  42.00   0.50    0.05    --   44.00  91.00 -13.52   50
 14  \w    -85.00 -43.00   0.50    0.05    --  -49.62 -38.00  30.00   84
 15  \w     56.00  86.00   0.50    0.05    --   49.62  19.00-120.00   60
 16  \w     29.00  55.00   0.50    0.05    --   49.62  77.00 -60.00   52
 17  \w    -20.00  57.00   0.50    0.05    --   49.62 -38.00 -60.00  154
 18  \w     43.00 118.00   0.50    0.05    --   49.62  19.00   0.00  150
 19  \w     29.00  55.00   0.50    0.05    --   49.62  77.00 150.00   52
 20  \w     29.00  63.00   0.50    0.05    --   49.62  77.00  90.00   68
 21  \w     30.00  68.00   0.50    0.05    --   49.62  77.00 -90.00   76
 22  \w     31.00  71.00   0.50    0.05    --   52.00  80.00  41.74   80
 23  \w     37.00  63.00   0.50    0.05    --   56.00  76.00 -40.51   52
 24  \w     38.00  64.00   0.50    0.05    --   56.00  74.00 164.86   52
 25  \w     35.00  61.00   0.50    0.05    --   56.00  81.00-150.20   52
 26  \w     70.00  96.00   0.50    0.05    --   56.00  74.00 164.86   52
 27  \w    -73.00 -40.00   0.50    0.05    --  -60.00 -74.00 -10.17   66
 28  \w    -64.00 -38.00   0.50    0.05    --  -60.00 -81.00-164.72   52
 29  \w     42.00  68.00   0.50    0.05    --   60.00  74.00 -71.30   52
 30  \w     41.00  67.00   0.50    0.05    --   60.00  75.00 -29.19   52
 31  \w     42.00  67.00   0.50    0.05    --   60.00  73.00 112.85   50
 32  \w    -78.00 -49.00   0.50    0.05    --  -64.00 -68.00  35.01   58
 33  \w     44.00  73.00   0.50    0.05    --   64.00  76.00 -97.64   58
 34  \w    -76.00 -50.00   0.50    0.05    --  -68.00 -70.00 -52.43   52
 35  \w    -71.00 -45.00   0.50    0.05    --  -68.00 -83.00-167.87   52
 36  \w     48.00  73.00   0.50    0.05    --   68.00  75.00 136.82   50
 37  \w    -70.00 -45.00   0.50    0.05    --  -68.00 -83.00  29.73   50
 38  \w     52.00  78.00   0.50    0.05    --   72.00  75.00-120.74   52
 39  \w    -83.00 -57.00   0.50    0.05    --  -72.00 -67.00  -7.42   52
 40  \w    -94.00 -60.00   0.50    0.05    --  -80.00 -74.00  59.24   68
 41  \w    -83.00 -57.00   0.50    0.05    --  -80.00 -82.00  -3.18   52
 42  \w   -113.00 -63.00   0.50    0.05    --  -84.25 -77.00  60.00  100
 43  \w   -142.00-117.00   0.50    0.05    --  -84.25 -77.00  60.00   50
 44  \w    -94.00 -63.00   0.50    0.05    --  -84.25 -77.00 -30.00   62
 45  \w    -96.00 -71.00   0.50    0.05    --  -84.25 -65.00 116.91   50
 46  \w    -90.00 -64.00   0.50    0.05    --  -84.25 -77.00 -60.00   52
 47  \w   -106.00 -71.00   0.50    0.05    --  -84.25 -61.00-150.00   70
 48  \w   -155.00-130.00   0.50    0.05    --  -84.25 -77.00 -60.00   50
 49  \w    -90.00 -64.00   0.50    0.05    --  -84.25 -77.00  90.00   52
 50  \w   -147.00-121.00   0.50    0.05    --  -84.25 -77.00  90.00   52
 51  \w    -91.00 -65.00   0.50    0.05    --  -84.25 -73.00 -92.60   52
 52  \w    -96.00 -65.00   0.50    0.05    --  -84.25 -74.00-105.62   62
 53  \w    -88.00 -63.00   0.50    0.05    --  -84.25 -77.00 150.00   50
 54  \w    -89.00 -63.00   0.50    0.05    --  -84.25 -77.00-180.00   52
 55  \w    -98.00 -63.00   0.50    0.05    --  -84.25 -77.00  21.29   70
 56  \w    -97.00 -65.00   0.50    0.05    --  -84.25 -73.00  99.33   64
 57  \w    -90.00 -64.00   0.50    0.05    --  -84.25 -75.00 -78.83   52
 58  \w    -94.00 -67.00   0.50    0.05    --  -84.25 -70.00-165.95   54
 59  \w    133.00 160.00   0.50    0.05    --  105.75  68.00-132.54   54
 60  \w     90.00 119.00   0.50    0.05    --  105.75  68.00-132.54   58
 61  \w     35.00 109.00   0.50    0.05    --  105.75 -94.00  30.00  148
 62  \w     62.00 119.00   0.50    0.05    --  105.75 -61.00   0.00  114
 63  \w     60.00 109.00   0.50    0.05    --  105.75 -94.00 -60.00   98
 64  \w    133.00 169.00   0.50    0.05    --  105.75  77.00-180.00   72
 65  \w    147.00 178.00   0.50    0.05    --  105.75  77.00  90.00   62
 66  \w    145.00 177.00   0.50    0.05    --  105.75  77.00 120.00   64
 67  \w     87.00 132.00   0.50    0.05    --  105.75  77.00  90.00   90
 68  \w    141.00 167.00   0.50    0.05    --  105.75  77.00  60.00   52
 69  \w     85.00 120.00   0.50    0.05    --  105.75  77.00 120.00   70
 70  \w     86.00 125.00   0.50    0.05    --  105.75  77.00-180.00   78
 71  \w     88.00 115.00   0.50    0.05    --  105.75  77.00  60.00   54
 72  \w     86.00 144.00   0.50    0.05    --  105.75  77.00   0.00  116
 73  \w     38.00  69.00   0.50    0.05    --  105.75 -30.00-120.00   62
 74  \w    141.00 174.00   0.50    0.05    --  105.75  15.00-180.00   66
 75  \w     49.00  78.00   0.50    0.05    --  105.75-125.00-180.00   58
 76  \w     66.00 116.00   0.50    0.05    --  105.75-125.00 -90.00  100
 77  \w    129.00 169.00   0.50    0.05    --  105.75  77.00-150.00   80
 78  \w     96.00 159.00   0.50    0.05    --  105.75  61.00-120.00  126
 79  \w     85.00 119.00   0.50    0.05    --  105.75  77.00-150.00   68
 80  \w    153.00 178.00   0.50    0.05    --  105.75  77.00 150.00   50
 81  \w     85.00 119.00   0.50    0.05    --  105.75  77.00 150.00   68
 82  \w    150.00 176.00   0.50    0.05    --  105.75  77.00 -30.00   52
 83  \w     95.00 166.00   0.50    0.05    --  105.75  61.00 -90.00  142
 84  \w    122.00 176.00   0.50    0.05    --  105.75  77.00 -60.00  108
 85  \w     85.00 113.00   0.50    0.05    --  105.75  77.00 -60.00   56
 86  \w     85.00 127.00   0.50    0.05    --  105.75  77.00 -30.00   84
 87  \w     99.00 134.00   0.50    0.05    --  105.75  15.00-180.00   70
 88  \w     98.00 156.00   0.50    0.05    --  105.75  61.00 -30.00  116
 89  \w     93.00 153.00   0.50    0.05    --  105.75  61.00  60.00  120
 90  \w     78.00 117.00   0.50    0.05    --  105.75 -61.00 -90.00   78
 91  \w     35.00  95.00   0.50    0.05    --  105.75 -94.00-120.00  120
 92  \w    143.00 178.00   0.50    0.05    --  105.75  77.00-120.00   70
 93  \w     85.00 112.00   0.50    0.05    --  105.75  77.00-120.00   54
 94  \w     37.00  79.00   0.50    0.05    --  105.75 -94.00-150.00   84
 95  \w     94.00 150.00   0.50    0.05    --  105.75  61.00  30.00  112
 96  \w     93.00 178.00   0.50    0.05    --  105.75  61.00-180.00  170
 97  \w     55.00  92.00   0.50    0.05    --  105.75 -94.00 150.00   74
 98  \w     48.00 114.00   0.50    0.05    --  105.75-125.00 150.00  132
 99  \w    135.00 177.00   0.50    0.05    --  105.75  77.00  30.00   84
100  \w    142.00 167.00   0.50    0.05    --  105.75 125.00-180.00   50
101  \w     34.00 107.00   0.50    0.05    --  105.75 -94.00   0.00  146
102  \w    131.00 177.00   0.50    0.05    --  105.75  77.00 -90.00   92
103  \w    135.00 161.00   0.50    0.05    --  105.75  61.00 150.00   52
104  \w     92.00 131.00   0.50    0.05    --  105.75  61.00 150.00   78
105  \w     88.00 119.00   0.50    0.05    --  105.75  77.00 -90.00   62
106  \w     85.00 111.00   0.50    0.05    --  105.75  77.00  30.00   52
107  \w    134.00 159.00   0.50    0.05    --  105.75  61.00 -60.00   50
108  \w     93.00 122.00   0.50    0.05    --  105.75  61.00 -60.00   58
109  \w     93.00 169.00   0.50    0.05    --  105.75  61.00   0.00  152
110  \w     41.00  88.00   0.50    0.05    --  105.75 -45.00-120.00   94
111  \w     97.00 157.00   0.50    0.05    --  105.75  61.00  90.00  120
112  \w     42.00 107.00   0.50    0.05    --  105.75 -94.00-180.00  130
113  \w     91.00 116.00   0.50    0.05    --  105.75-125.00-180.00   50
;
_diffrn_measurement_device 'four-circle diffractometer'
_diffrn_measurement_device_type 'XtaLAB Synergy, Dualflex, HyPix'
_diffrn_measurement_method '\w scans'
_diffrn_orient_matrix_type 'CrysAlisPro convention (1999,Acta A55,543-557)'
_diffrn_orient_matrix_UB_11 0.0572657000
_diffrn_orient_matrix_UB_12 0.1009576000
_diffrn_orient_matrix_UB_13 0.0939732000
_diffrn_orient_matrix_UB_21 0.0747641000
_diffrn_orient_matrix_UB_22 0.0813221000
_diffrn_orient_matrix_UB_23 -0.0784924000
_diffrn_orient_matrix_UB_31 -0.1871273000
_diffrn_orient_matrix_UB_32 0.0261803000
_diffrn_orient_matrix_UB_33 -0.0464163000
_diffrn_radiation_monochromator mirror
_diffrn_radiation_probe x-ray
_diffrn_radiation_type CuK\a
_diffrn_radiation_wavelength 1.54184
_diffrn_reflns_av_R_equivalents 0.0470
_diffrn_reflns_av_unetI/netI 0.0241
_diffrn_reflns_Laue_measured_fraction_full 0.998
_diffrn_reflns_Laue_measured_fraction_max 0.988
_diffrn_reflns_limit_h_max 9
_diffrn_reflns_limit_h_min -10
_diffrn_reflns_limit_k_max 15
_diffrn_reflns_limit_k_min -15
_diffrn_reflns_limit_l_max 15
_diffrn_reflns_limit_l_min -15
_diffrn_reflns_number 35534
_diffrn_reflns_point_group_measured_fraction_full 0.998
_diffrn_reflns_point_group_measured_fraction_max 0.988
_diffrn_reflns_theta_full 74.504
_diffrn_reflns_theta_max 77.830
_diffrn_reflns_theta_min 3.757
_diffrn_source 'micro-focus sealed X-ray tube'
_diffrn_source_type 'PhotonJet (Cu) X-ray Source'
_exptl_absorpt_coefficient_mu 7.538
_exptl_absorpt_correction_T_max 1.00000
_exptl_absorpt_correction_T_min 0.58716
_exptl_absorpt_correction_type multi-scan
_exptl_absorpt_process_details
;
CrysAlisPro 1.171.39.46 (Rigaku Oxford Diffraction, 2018)
Empirical absorption correction using spherical harmonics,
 implemented in SCALE3 ABSPACK scaling algorithm.
;
_exptl_crystal_colour orange
_exptl_crystal_colour_primary orange
_exptl_crystal_density_diffrn 1.496
_exptl_crystal_description block
_exptl_crystal_F_000 502
_exptl_crystal_size_max 0.185
_exptl_crystal_size_mid 0.075
_exptl_crystal_size_min 0.053
_refine_diff_density_max 0.538
_refine_diff_density_min -1.452
_refine_diff_density_rms 0.097
_refine_ls_extinction_method none
_refine_ls_goodness_of_fit_ref 1.139
_refine_ls_hydrogen_treatment constr
_refine_ls_matrix_type full
_refine_ls_number_parameters 267
_refine_ls_number_reflns 4592
_refine_ls_number_restraints 0
_refine_ls_restrained_S_all 1.139
_refine_ls_R_factor_all 0.0335
_refine_ls_R_factor_gt 0.0332
_refine_ls_shift/su_max 0.001
_refine_ls_shift/su_mean 0.000
_refine_ls_structure_factor_coef Fsqd
_refine_ls_weighting_details 'w=1/[\s^2^(Fo^2^)+(0.0316P)^2^+2.4232P] where P=(Fo^2^+2Fc^2^)/3'
_refine_ls_weighting_scheme calc
_refine_ls_wR_factor_gt 0.0823
_refine_ls_wR_factor_ref 0.0825
_reflns_Friedel_coverage 0.000
_reflns_number_gt 4540
_reflns_number_total 4592
_reflns_threshold_expression 'I > 2\s(I)'
_cod_data_source_file jo9b01716_si_002.cif
_cod_data_source_block 2f
_cod_database_code 4034092
_shelx_shelxl_version_number 2018/3
_chemical_oxdiff_formula RhClC25H24N2
_shelx_space_group_comment
;
The symmetry employed for this shelxl refinement is uniquely defined
by the following loop, which should always be used as a source of
symmetry information in preference to the above space-group names.
They are only intended as comments.
;
_shelx_estimated_absorpt_t_max 0.691
_shelx_estimated_absorpt_t_min 0.336
_reflns_odcompleteness_completeness 99.78
_reflns_odcompleteness_iscentric 1
_reflns_odcompleteness_theta 74.33
_olex2_refinement_description
;
1. Fixed Uiso
 At 1.2 times of:
  All C(H) groups
 At 1.5 times of:
  All C(H,H,H) groups
2.a Aromatic/amide H refined with riding coordinates:
 C2(H2), C4(H4), C5(H5), C8(H8), C9(H9), C10(H10), C11(H11), C23(H23),
 C24(H24), C25(H25)
2.b Idealised Me refined as rotating group:
 C18(H18A,H18B,H18C), C19(H19A,H19B,H19C), C20(H20A,H20B,H20C), C21(H21A,H21B,
 H21C), C22(H22A,H22B,H22C)
;

loop_
_space_group_symop_operation_xyz
'x, y, z'
'-x, -y, -z'

loop_
_atom_site_label
_atom_site_type_symbol
_atom_site_fract_x
_atom_site_fract_y
_atom_site_fract_z
_atom_site_U_iso_or_equiv
_atom_site_adp_type
_atom_site_occupancy
_atom_site_site_symmetry_order
_atom_site_calc_flag
_atom_site_refinement_flags_posn
Rh1 Rh 0.78949(3) 0.74795(2) 0.32064(2) 0.01684(8) Uani 1 1 d .
Cl1 Cl 1.10875(9) 0.79957(6) 0.42421(6) 0.02147(15) Uani 1 1 d .
N1 N 0.7344(3) 0.6763(2) 0.4629(2) 0.0214(5) Uani 1 1 d .
N2 N 1.0264(5) 0.3646(3) 0.0494(3) 0.0416(8) Uani 1 1 d .
C1 C 0.8182(4) 0.5872(2) 0.2947(2) 0.0191(6) Uani 1 1 d .
C2 C 0.8755(4) 0.5462(2) 0.2077(2) 0.0209(6) Uani 1 1 d .
H2 H 0.901284 0.593685 0.153638 0.025 Uiso 1 1 calc R
C3 C 0.8942(4) 0.4333(3) 0.2015(3) 0.0246(6) Uani 1 1 d .
C4 C 0.8568(4) 0.3603(3) 0.2819(3) 0.0285(7) Uani 1 1 d .
H4 H 0.866862 0.285058 0.275955 0.034 Uiso 1 1 calc R
C5 C 0.8050(4) 0.4007(3) 0.3699(3) 0.0273(7) Uani 1 1 d .
H5 H 0.781019 0.353067 0.424223 0.033 Uiso 1 1 calc R
C6 C 0.7884(4) 0.5136(3) 0.3774(3) 0.0215(6) Uani 1 1 d .
C7 C 0.7458(4) 0.5659(3) 0.4723(3) 0.0225(6) Uani 1 1 d .
C8 C 0.7196(4) 0.5116(3) 0.5665(3) 0.0295(7) Uani 1 1 d .
H8 H 0.730573 0.436774 0.573321 0.035 Uiso 1 1 calc R
C9 C 0.6775(5) 0.5701(3) 0.6493(3) 0.0344(8) Uani 1 1 d .
H9 H 0.656064 0.534059 0.711305 0.041 Uiso 1 1 calc R
C10 C 0.6672(5) 0.6824(3) 0.6399(3) 0.0327(8) Uani 1 1 d .
H10 H 0.640229 0.723216 0.695512 0.039 Uiso 1 1 calc R
C11 C 0.6979(4) 0.7333(3) 0.5454(3) 0.0262(7) Uani 1 1 d .
H11 H 0.692907 0.809309 0.539367 0.031 Uiso 1 1 calc R
C12 C 0.9653(5) 0.3949(3) 0.1162(3) 0.0307(7) Uani 1 1 d .
C13 C 0.5332(4) 0.7758(2) 0.2211(2) 0.0188(6) Uani 1 1 d .
C14 C 0.6364(4) 0.7584(2) 0.1459(2) 0.0200(6) Uani 1 1 d .
C15 C 0.8020(4) 0.8463(2) 0.1789(2) 0.0191(6) Uani 1 1 d .
C16 C 0.7930(4) 0.9250(2) 0.2683(3) 0.0205(6) Uani 1 1 d .
C17 C 0.6300(4) 0.8838(2) 0.2934(3) 0.0204(6) Uani 1 1 d .
C18 C 0.3454(4) 0.7088(3) 0.2122(3) 0.0268(7) Uani 1 1 d .
H18A H 0.328577 0.630852 0.182566 0.040 Uiso 1 1 calc GR
H18B H 0.258708 0.742254 0.162252 0.040 Uiso 1 1 calc GR
H18C H 0.328075 0.710019 0.286169 0.040 Uiso 1 1 calc GR
C19 C 0.5732(4) 0.6664(3) 0.0483(3) 0.0253(6) Uani 1 1 d .
H19A H 0.674998 0.658056 0.023993 0.038 Uiso 1 1 calc GR
H19B H 0.484974 0.686805 -0.013409 0.038 Uiso 1 1 calc GR
H19C H 0.519073 0.595130 0.071727 0.038 Uiso 1 1 calc GR
C20 C 0.9522(4) 0.8656(3) 0.1257(3) 0.0254(6) Uani 1 1 d .
H20A H 1.067172 0.885725 0.184073 0.038 Uiso 1 1 calc GR
H20B H 0.943226 0.926739 0.078331 0.038 Uiso 1 1 calc GR
H20C H 0.942988 0.796623 0.080381 0.038 Uiso 1 1 calc GR
C21 C 0.9388(4) 1.0322(3) 0.3212(3) 0.0256(6) Uani 1 1 d .
H21A H 0.909789 1.067342 0.382426 0.038 Uiso 1 1 calc GR
H21B H 0.946458 1.084642 0.265013 0.038 Uiso 1 1 calc GR
H21C H 1.053334 1.013172 0.349983 0.038 Uiso 1 1 calc GR
C22 C 0.5570(5) 0.9419(3) 0.3732(3) 0.0285(7) Uani 1 1 d .
H22A H 0.480767 0.884974 0.402926 0.043 Uiso 1 1 calc GR
H22B H 0.487289 0.991244 0.333132 0.043 Uiso 1 1 calc GR
H22C H 0.656319 0.986626 0.434680 0.043 Uiso 1 1 calc GR
C23 C 0.6126(6) 0.9952(4) -0.0669(4) 0.0494(11) Uani 1 1 d .
H23 H 0.688032 0.991884 -0.111981 0.059 Uiso 1 1 calc R
C24 C 0.6623(5) 1.0813(4) 0.0206(4) 0.0484(11) Uani 1 1 d .
H24 H 0.771956 1.136346 0.034679 0.058 Uiso 1 1 calc R
C25 C 0.5513(6) 1.0870(4) 0.0876(4) 0.0483(11) Uani 1 1 d .
H25 H 0.585909 1.145671 0.146557 0.058 Uiso 1 1 calc R

loop_
_atom_site_aniso_label
_atom_site_aniso_U_11
_atom_site_aniso_U_22
_atom_site_aniso_U_33
_atom_site_aniso_U_23
_atom_site_aniso_U_13
_atom_site_aniso_U_12
Rh1 0.01599(12) 0.01573(11) 0.01820(12) 0.00031(7) 0.00404(8) 0.00435(8)
Cl1 0.0173(3) 0.0211(3) 0.0235(3) 0.0013(2) 0.0033(3) 0.0037(2)
N1 0.0185(12) 0.0252(13) 0.0187(12) 0.0036(10) 0.0055(10) 0.0023(10)
N2 0.049(2) 0.0390(17) 0.0381(17) -0.0067(14) 0.0079(15) 0.0212(15)
C1 0.0148(13) 0.0159(13) 0.0231(14) 0.0002(11) -0.0003(11) 0.0045(10)
C2 0.0212(14) 0.0187(13) 0.0202(14) -0.0009(11) 0.0014(11) 0.0065(11)
C3 0.0193(15) 0.0219(15) 0.0291(16) -0.0018(12) -0.0005(12) 0.0085(12)
C4 0.0220(16) 0.0193(14) 0.0400(19) 0.0029(13) 0.0024(14) 0.0056(12)
C5 0.0195(15) 0.0218(15) 0.0362(18) 0.0074(13) 0.0021(13) 0.0038(12)
C6 0.0143(13) 0.0212(14) 0.0253(15) 0.0054(11) -0.0001(11) 0.0042(11)
C7 0.0155(14) 0.0238(15) 0.0237(15) 0.0059(12) 0.0011(11) 0.0016(11)
C8 0.0213(16) 0.0352(18) 0.0269(16) 0.0105(13) 0.0020(13) 0.0026(13)
C9 0.0222(16) 0.050(2) 0.0259(16) 0.0111(15) 0.0047(13) 0.0003(15)
C10 0.0230(16) 0.047(2) 0.0232(16) -0.0008(14) 0.0067(13) 0.0000(14)
C11 0.0223(15) 0.0341(17) 0.0207(15) -0.0010(12) 0.0069(12) 0.0041(13)
C12 0.0327(18) 0.0233(15) 0.0316(17) -0.0024(13) -0.0003(14) 0.0115(14)
C13 0.0137(13) 0.0209(14) 0.0210(14) 0.0034(11) -0.0002(11) 0.0091(11)
C14 0.0211(14) 0.0189(13) 0.0198(14) 0.0022(11) 0.0008(11) 0.0111(11)
C15 0.0232(15) 0.0172(13) 0.0197(13) 0.0055(11) 0.0064(11) 0.0102(11)
C16 0.0238(15) 0.0148(13) 0.0244(14) 0.0042(11) 0.0069(12) 0.0077(11)
C17 0.0199(14) 0.0194(13) 0.0231(14) -0.0006(11) 0.0048(11) 0.0094(11)
C18 0.0216(16) 0.0238(15) 0.0334(17) 0.0016(13) 0.0061(13) 0.0054(12)
C19 0.0246(16) 0.0255(15) 0.0243(15) -0.0024(12) 0.0023(12) 0.0103(13)
C20 0.0294(17) 0.0251(15) 0.0277(16) 0.0049(12) 0.0144(13) 0.0107(13)
C21 0.0234(15) 0.0217(15) 0.0298(16) -0.0041(12) 0.0071(13) 0.0044(12)
C22 0.0265(17) 0.0278(16) 0.0330(17) -0.0036(13) 0.0106(14) 0.0092(13)
C23 0.031(2) 0.056(3) 0.058(3) 0.028(2) 0.0048(19) 0.0115(19)
C24 0.0288(19) 0.039(2) 0.063(3) 0.026(2) -0.0025(19) -0.0021(16)
C25 0.038(2) 0.035(2) 0.060(3) 0.0153(19) -0.001(2) 0.0050(17)

loop_
_atom_type_symbol
_atom_type_description
_atom_type_scat_dispersion_real
_atom_type_scat_dispersion_imag
_atom_type_scat_source
C C 0.0181 0.0091 'International Tables Vol C Tables 4.2.6.8 and 6.1.1.4'
H H 0.0000 0.0000 'International Tables Vol C Tables 4.2.6.8 and 6.1.1.4'
Cl Cl 0.3639 0.7018 'International Tables Vol C Tables 4.2.6.8 and 6.1.1.4'
N N 0.0311 0.0180 'International Tables Vol C Tables 4.2.6.8 and 6.1.1.4'
Rh Rh 0.0927 3.6045 'International Tables Vol C Tables 4.2.6.8 and 6.1.1.4'

loop_
_geom_angle_atom_site_label_1
_geom_angle_atom_site_label_2
_geom_angle_atom_site_label_3
_geom_angle
_geom_angle_site_symmetry_1
_geom_angle_site_symmetry_3
N1 Rh1 Cl1 89.16(7) . .
N1 Rh1 C13 104.50(11) . .
N1 Rh1 C14 136.92(11) . .
N1 Rh1 C15 166.13(10) . .
N1 Rh1 C16 129.86(10) . .
N1 Rh1 C17 103.03(11) . .
C1 Rh1 Cl1 86.45(8) . .
C1 Rh1 N1 78.82(11) . .
C1 Rh1 C13 114.68(11) . .
C1 Rh1 C14 96.51(11) . .
C1 Rh1 C15 113.12(11) . .
C1 Rh1 C16 151.32(12) . .
C1 Rh1 C17 153.10(11) . .
C13 Rh1 Cl1 156.45(8) . .
C13 Rh1 C14 38.66(11) . .
C13 Rh1 C16 63.21(11) . .
C13 Rh1 C17 38.52(10) . .
C14 Rh1 Cl1 133.64(8) . .
C14 Rh1 C16 63.43(11) . .
C14 Rh1 C17 63.49(10) . .
C15 Rh1 Cl1 98.36(8) . .
C15 Rh1 C13 64.70(11) . .
C15 Rh1 C14 38.36(11) . .
C15 Rh1 C16 38.52(10) . .
C15 Rh1 C17 63.11(11) . .
C16 Rh1 Cl1 93.29(8) . .
C16 Rh1 C17 36.02(11) . .
C17 Rh1 Cl1 120.25(8) . .
C7 N1 Rh1 116.1(2) . .
C11 N1 Rh1 124.5(2) . .
C11 N1 C7 119.3(3) . .
C2 C1 Rh1 126.0(2) . .
C2 C1 C6 117.8(3) . .
C6 C1 Rh1 116.0(2) . .
C1 C2 H2 119.9 . .
C1 C2 C3 120.1(3) . .
C3 C2 H2 119.9 . .
C2 C3 C12 119.4(3) . .
C4 C3 C2 121.0(3) . .
C4 C3 C12 119.4(3) . .
C3 C4 H4 120.3 . .
C5 C4 C3 119.4(3) . .
C5 C4 H4 120.3 . .
C4 C5 H5 120.1 . .
C4 C5 C6 119.8(3) . .
C6 C5 H5 120.1 . .
C1 C6 C7 114.9(3) . .
C5 C6 C1 121.7(3) . .
C5 C6 C7 123.4(3) . .
N1 C7 C6 114.1(3) . .
N1 C7 C8 120.8(3) . .
C8 C7 C6 125.2(3) . .
C7 C8 H8 120.3 . .
C9 C8 C7 119.4(3) . .
C9 C8 H8 120.3 . .
C8 C9 H9 120.2 . .
C8 C9 C10 119.7(3) . .
C10 C9 H9 120.2 . .
C9 C10 H10 120.6 . .
C9 C10 C11 118.7(3) . .
C11 C10 H10 120.6 . .
N1 C11 C10 122.1(3) . .
N1 C11 H11 118.9 . .
C10 C11 H11 118.9 . .
N2 C12 C3 178.4(4) . .
C14 C13 Rh1 71.28(16) . .
C14 C13 C17 107.5(2) . .
C14 C13 C18 125.9(3) . .
C17 C13 Rh1 74.59(16) . .
C17 C13 C18 125.6(3) . .
C18 C13 Rh1 128.5(2) . .
C13 C14 Rh1 70.06(16) . .
C13 C14 C19 124.7(3) . .
C15 C14 Rh1 70.07(16) . .
C15 C14 C13 107.8(2) . .
C15 C14 C19 127.4(3) . .
C19 C14 Rh1 127.2(2) . .
C14 C15 Rh1 71.56(16) . .
C14 C15 C16 107.7(3) . .
C14 C15 C20 127.9(3) . .
C16 C15 Rh1 73.96(16) . .
C16 C15 C20 124.0(3) . .
C20 C15 Rh1 125.3(2) . .
C15 C16 Rh1 67.52(15) . .
C15 C16 C21 123.6(3) . .
C17 C16 Rh1 72.81(17) . .
C17 C16 C15 108.8(3) . .
C17 C16 C21 127.6(3) . .
C21 C16 Rh1 125.8(2) . .
C13 C17 Rh1 66.89(15) . .
C13 C17 C22 124.9(3) . .
C16 C17 Rh1 71.17(16) . .
C16 C17 C13 107.8(2) . .
C16 C17 C22 127.2(3) . .
C22 C17 Rh1 130.5(2) . .
C13 C18 H18A 109.5 . .
C13 C18 H18B 109.5 . .
C13 C18 H18C 109.5 . .
H18A C18 H18B 109.5 . .
H18A C18 H18C 109.5 . .
H18B C18 H18C 109.5 . .
C14 C19 H19A 109.5 . .
C14 C19 H19B 109.5 . .
C14 C19 H19C 109.5 . .
H19A C19 H19B 109.5 . .
H19A C19 H19C 109.5 . .
H19B C19 H19C 109.5 . .
C15 C20 H20A 109.5 . .
C15 C20 H20B 109.5 . .
C15 C20 H20C 109.5 . .
H20A C20 H20B 109.5 . .
H20A C20 H20C 109.5 . .
H20B C20 H20C 109.5 . .
C16 C21 H21A 109.5 . .
C16 C21 H21B 109.5 . .
C16 C21 H21C 109.5 . .
H21A C21 H21B 109.5 . .
H21A C21 H21C 109.5 . .
H21B C21 H21C 109.5 . .
C17 C22 H22A 109.5 . .
C17 C22 H22B 109.5 . .
C17 C22 H22C 109.5 . .
H22A C22 H22B 109.5 . .
H22A C22 H22C 109.5 . .
H22B C22 H22C 109.5 . .
C24 C23 H23 120.3 . .
C24 C23 C25 119.5(5) . 2_675
C25 C23 H23 120.3 2_675 .
C23 C24 H24 119.7 . .
C23 C24 C25 120.6(4) . .
C25 C24 H24 119.7 . .
C23 C25 H25 120.1 2_675 .
C24 C25 C23 119.9(5) . 2_675
C24 C25 H25 120.1 . .

loop_
_geom_bond_atom_site_label_1
_geom_bond_atom_site_label_2
_geom_bond_distance
_geom_bond_site_symmetry_2
Rh1 Cl1 2.4094(7) .
Rh1 N1 2.094(2) .
Rh1 C1 2.025(3) .
Rh1 C13 2.163(3) .
Rh1 C14 2.179(3) .
Rh1 C15 2.159(3) .
Rh1 C16 2.246(3) .
Rh1 C17 2.267(3) .
N1 C7 1.361(4) .
N1 C11 1.341(4) .
N2 C12 1.153(5) .
C1 C2 1.393(4) .
C1 C6 1.411(4) .
C2 H2 0.9300 .
C2 C3 1.403(4) .
C3 C4 1.399(5) .
C3 C12 1.434(5) .
C4 H4 0.9300 .
C4 C5 1.373(5) .
C5 H5 0.9300 .
C5 C6 1.398(4) .
C6 C7 1.465(4) .
C7 C8 1.396(4) .
C8 H8 0.9300 .
C8 C9 1.378(5) .
C9 H9 0.9300 .
C9 C10 1.381(6) .
C10 H10 0.9300 .
C10 C11 1.391(5) .
C11 H11 0.9300 .
C13 C14 1.437(4) .
C13 C17 1.465(4) .
C13 C18 1.491(4) .
C14 C15 1.426(4) .
C14 C19 1.495(4) .
C15 C16 1.456(4) .
C15 C20 1.492(4) .
C16 C17 1.396(4) .
C16 C21 1.500(4) .
C17 C22 1.500(4) .
C18 H18A 0.9600 .
C18 H18B 0.9600 .
C18 H18C 0.9600 .
C19 H19A 0.9600 .
C19 H19B 0.9600 .
C19 H19C 0.9600 .
C20 H20A 0.9600 .
C20 H20B 0.9600 .
C20 H20C 0.9600 .
C21 H21A 0.9600 .
C21 H21B 0.9600 .
C21 H21C 0.9600 .
C22 H22A 0.9600 .
C22 H22B 0.9600 .
C22 H22C 0.9600 .
C23 H23 0.9300 .
C23 C24 1.373(7) .
C23 C25 1.390(6) 2_675
C24 H24 0.9300 .
C24 C25 1.376(7) .
C25 H25 0.9300 .

loop_
_geom_torsion_atom_site_label_1
_geom_torsion_atom_site_label_2
_geom_torsion_atom_site_label_3
_geom_torsion_atom_site_label_4
_geom_torsion
_geom_torsion_site_symmetry_1
_geom_torsion_site_symmetry_4
Rh1 N1 C7 C6 -2.3(3) . .
Rh1 N1 C7 C8 177.1(2) . .
Rh1 N1 C11 C10 -178.2(2) . .
Rh1 C1 C2 C3 178.2(2) . .
Rh1 C1 C6 C5 -179.6(2) . .
Rh1 C1 C6 C7 -1.7(3) . .
Rh1 C13 C14 C15 -60.20(19) . .
Rh1 C13 C14 C19 122.0(3) . .
Rh1 C13 C17 C16 59.6(2) . .
Rh1 C13 C17 C22 -124.3(3) . .
Rh1 C14 C15 C16 -65.64(19) . .
Rh1 C14 C15 C20 120.8(3) . .
Rh1 C15 C16 C17 -61.4(2) . .
Rh1 C15 C16 C21 119.1(3) . .
Rh1 C16 C17 C13 -56.96(19) . .
Rh1 C16 C17 C22 127.1(3) . .
N1 C7 C8 C9 1.6(5) . .
C1 C2 C3 C4 -0.2(5) . .
C1 C2 C3 C12 -175.7(3) . .
C1 C6 C7 N1 2.6(4) . .
C1 C6 C7 C8 -176.8(3) . .
C2 C1 C6 C5 -3.7(4) . .
C2 C1 C6 C7 174.3(3) . .
C2 C3 C4 C5 -1.6(5) . .
C3 C4 C5 C6 0.7(5) . .
C4 C5 C6 C1 2.0(5) . .
C4 C5 C6 C7 -175.8(3) . .
C5 C6 C7 N1 -179.5(3) . .
C5 C6 C7 C8 1.1(5) . .
C6 C1 C2 C3 2.7(4) . .
C6 C7 C8 C9 -179.0(3) . .
C7 N1 C11 C10 -1.4(5) . .
C7 C8 C9 C10 -2.0(5) . .
C8 C9 C10 C11 0.7(5) . .
C9 C10 C11 N1 1.0(5) . .
C11 N1 C7 C6 -179.3(3) . .
C11 N1 C7 C8 0.1(4) . .
C12 C3 C4 C5 174.0(3) . .
C13 C14 C15 Rh1 60.19(19) . .
C13 C14 C15 C16 -5.5(3) . .
C13 C14 C15 C20 -179.0(3) . .
C14 C13 C17 Rh1 -64.15(19) . .
C14 C13 C17 C16 -4.5(3) . .
C14 C13 C17 C22 171.5(3) . .
C14 C15 C16 Rh1 64.06(19) . .
C14 C15 C16 C17 2.7(3) . .
C14 C15 C16 C21 -176.9(3) . .
C15 C16 C17 Rh1 58.13(19) . .
C15 C16 C17 C13 1.2(3) . .
C15 C16 C17 C22 -174.8(3) . .
C17 C13 C14 Rh1 66.35(19) . .
C17 C13 C14 C15 6.2(3) . .
C17 C13 C14 C19 -171.6(3) . .
C18 C13 C14 Rh1 -124.5(3) . .
C18 C13 C14 C15 175.3(3) . .
C18 C13 C14 C19 -2.4(5) . .
C18 C13 C17 Rh1 126.6(3) . .
C18 C13 C17 C16 -173.7(3) . .
C18 C13 C17 C22 2.3(5) . .
C19 C14 C15 Rh1 -122.1(3) . .
C19 C14 C15 C16 172.2(3) . .
C19 C14 C15 C20 -1.4(5) . .
C20 C15 C16 Rh1 -122.0(3) . .
C20 C15 C16 C17 176.5(3) . .
C20 C15 C16 C21 -3.0(5) . .
C21 C16 C17 Rh1 -122.4(3) . .
C21 C16 C17 C13 -179.3(3) . .
C21 C16 C17 C22 4.7(5) . .
C23 C24 C25 C23 0.1(7) . 2_675
C25 C23 C24 C25 -0.1(7) 2_675 .
